data_7225799
loop_
_publ_author_name
'Hall, Gregory S.'
'Angeles, Melissa J.'
'Hicks, Jamie'
'Turner, David R.'

_publ_section_title
;
 Centric and acentric networks using low-symmetry heterotopic
 carboxylate/pyridyl ligands
;
_journal_issue 35
_journal_name_full CrystEngComm
_journal_page_first 6614
_journal_paper_doi 10.1039/C6CE01000H
_journal_volume 18
_journal_year 2016
_chemical_formula_moiety 'C14 H13 N3 O2'
_chemical_formula_sum 'C14 H13 N3 O2'
_chemical_formula_weight 255.27
_space_group_crystal_system triclinic
_space_group_IT_number 1
_space_group_name_Hall 'P 1'
_space_group_name_H-M_alt 'P 1'
_symmetry_space_group_name_Hall 'P 1'
_symmetry_space_group_name_H-M 'P 1'
_atom_sites_solution_hydrogens mixed
_audit_creation_method SHELXL-2014/7
_audit_update_record
;
2016-04-28 deposited with the CCDC.
2016-06-30 downloaded from the CCDC.
;
_cell_angle_alpha 79.99(3)
_cell_angle_beta 80.75(3)
_cell_angle_gamma 85.00(3)
_cell_formula_units_Z 6
_cell_length_a 9.801(2)
_cell_length_b 13.736(3)
_cell_length_c 14.268(3)
_cell_measurement_reflns_used 38230
_cell_measurement_temperature 100(2)
_cell_measurement_theta_max 30.069
_cell_measurement_theta_min 2.933
_cell_volume 1863.5(7)
_computing_cell_refinement 'XDS (Kabsch, 1993)'
_computing_data_collection 'BluIce (McPhillips, 2002)'
_computing_data_reduction 'XDS (Kabsch, 1993)'
_computing_structure_refinement 'SHELXL-2014/7 (Sheldrick, 2014)'
_computing_structure_solution 'SHELXT (Sheldrick, 2015)'
_diffrn_ambient_temperature 100(2)
_diffrn_measured_fraction_theta_full 0.972
_diffrn_measured_fraction_theta_max 0.962
_diffrn_measurement_device_type 'ADSC Quantum 315r'
_diffrn_measurement_method 'Phi Scans'
_diffrn_radiation_type synchrotron
_diffrn_radiation_wavelength 0.7109
_diffrn_reflns_av_R_equivalents 0.0714
_diffrn_reflns_av_unetI/netI 0.0742
_diffrn_reflns_Laue_measured_fraction_full 0.972
_diffrn_reflns_Laue_measured_fraction_max 0.962
_diffrn_reflns_limit_h_max 13
_diffrn_reflns_limit_h_min -13
_diffrn_reflns_limit_k_max 19
_diffrn_reflns_limit_k_min -19
_diffrn_reflns_limit_l_max 20
_diffrn_reflns_limit_l_min -19
_diffrn_reflns_number 38230
_diffrn_reflns_point_group_measured_fraction_full 0.923
_diffrn_reflns_point_group_measured_fraction_max 0.906
_diffrn_reflns_theta_full 27.500
_diffrn_reflns_theta_max 30.069
_diffrn_reflns_theta_min 2.933
_diffrn_source 'MX2 Beamline, Australian Synchrotron'
_exptl_absorpt_coefficient_mu 0.094
_exptl_absorpt_correction_type none
_exptl_crystal_colour yellow
_exptl_crystal_density_diffrn 1.365
_exptl_crystal_description block
_exptl_crystal_F_000 804
_exptl_crystal_recrystallization_method 'Re-crystallisation from solvent'
_exptl_crystal_size_max 0.050
_exptl_crystal_size_mid 0.050
_exptl_crystal_size_min 0.020
_refine_diff_density_max 0.428
_refine_diff_density_min -0.347
_refine_diff_density_rms 0.063
_refine_ls_extinction_method none
_refine_ls_goodness_of_fit_ref 1.061
_refine_ls_hydrogen_treatment mixed
_refine_ls_matrix_type full
_refine_ls_number_parameters 1069
_refine_ls_number_reflns 19833
_refine_ls_number_restraints 15
_refine_ls_restrained_S_all 1.060
_refine_ls_R_factor_all 0.0618
_refine_ls_R_factor_gt 0.0583
_refine_ls_shift/su_max 0.001
_refine_ls_shift/su_mean 0.000
_refine_ls_structure_factor_coef Fsqd
_refine_ls_weighting_details 'w=1/[\s^2^(Fo^2^)+(0.1142P)^2^+0.1121P] where P=(Fo^2^+2Fc^2^)/3'
_refine_ls_weighting_scheme calc
_refine_ls_wR_factor_gt 0.1590
_refine_ls_wR_factor_ref 0.1629
_reflns_Friedel_coverage 0.885
_reflns_Friedel_fraction_full 0.874
_reflns_Friedel_fraction_max 0.851
_reflns_number_gt 18371
_reflns_number_total 19833
_reflns_threshold_expression 'I > 2\s(I)'
_cod_data_source_file c6ce01000h2.cif
_cod_data_source_block 3py4bzH
_cod_depositor_comments 'Adding full bibliography for 7225789--7225801.cif.'
_cod_database_code 7225799
_shelx_shelxl_version_number 2014/7
_shelx_space_group_comment
;
The symmetry employed for this shelxl refinement is uniquely defined
by the following loop, which should always be used as a source of
symmetry information in preference to the above space-group names.
They are only intended as comments.
;
_shelx_estimated_absorpt_t_min 0.995
_shelx_estimated_absorpt_t_max 0.998
_solvent_exptl_crystal_recrystallization_method THF

loop_
_space_group_symop_operation_xyz
'x, y, z'

loop_
_atom_site_label
_atom_site_type_symbol
_atom_site_fract_x
_atom_site_fract_y
_atom_site_fract_z
_atom_site_U_iso_or_equiv
_atom_site_adp_type
_atom_site_occupancy
_atom_site_site_symmetry_order
_atom_site_calc_flag
_atom_site_refinement_flags_posn
_atom_site_refinement_flags_adp
O1A O 0.6057(2) 0.92136(17) -0.27751(13) 0.0261(4) Uani 1 1 d D .
H14A H 0.646(4) 0.946(3) -0.3318(13) 0.039 Uiso 1 1 d D U
O1B O 0.6919(2) 0.64895(15) 0.69194(13) 0.0231(4) Uani 1 1 d D .
H14B H 0.663(4) 0.638(3) 0.7513(6) 0.035 Uiso 1 1 d D U
O1C O 0.7051(2) 0.30472(17) 1.36625(13) 0.0265(4) Uani 1 1 d D .
H14C H 0.673(4) 0.290(3) 1.4249(7) 0.040 Uiso 1 1 d D U
O1D O 0.09357(19) 0.73487(13) 0.17209(14) 0.0213(4) Uani 1 1 d D .
H14D H 0.094(4) 0.7970(3) 0.161(3) 0.032 Uiso 1 1 d D U
O1E O 0.1041(2) 1.06230(14) 0.51240(16) 0.0253(4) Uani 1 1 d D .
H14E H 0.111(4) 1.1238(5) 0.505(3) 0.038 Uiso 1 1 d D U
O1F O 0.1918(2) 0.48857(13) 0.93631(15) 0.0241(4) Uani 1 1 d D .
H14F H 0.184(4) 0.4272(5) 0.943(3) 0.036 Uiso 1 1 d D U
O2A O 0.78344(19) 1.00649(14) -0.26279(13) 0.0203(3) Uani 1 1 d . .
O2B O 0.53593(18) 0.54235(15) 0.68322(13) 0.0208(4) Uani 1 1 d . .
O2C O 0.53245(19) 0.21563(15) 1.35093(13) 0.0211(4) Uani 1 1 d . .
O2D O 0.28774(19) 0.74604(13) 0.23179(15) 0.0223(4) Uani 1 1 d . .
O2E O 0.2693(2) 1.07296(14) 0.60106(15) 0.0244(4) Uani 1 1 d . .
O2F O 0.0227(2) 0.47912(13) 0.85074(14) 0.0217(4) Uani 1 1 d . .
N1A N 0.6915(2) 0.95813(19) 0.53999(16) 0.0229(4) Uani 1 1 d . .
N1B N 0.6163(2) 0.59950(18) -0.12460(15) 0.0203(4) Uani 1 1 d . .
N1C N 0.6259(2) 0.26028(18) 0.54823(16) 0.0224(4) Uani 1 1 d . .
N1D N 0.0808(2) -0.07359(16) 0.14532(17) 0.0211(4) Uani 1 1 d . .
N1E N 0.0884(2) 0.25480(16) 0.48289(17) 0.0205(4) Uani 1 1 d . .
N1F N 0.2228(2) 1.29553(16) 0.94868(17) 0.0207(4) Uani 1 1 d . .
N2A N 0.6020(2) 0.91104(16) 0.23422(15) 0.0172(4) Uani 1 1 d . .
N2B N 0.7247(2) 0.61859(16) 0.18381(15) 0.0173(4) Uani 1 1 d . .
N2C N 0.7190(2) 0.30555(16) 0.85376(15) 0.0175(4) Uani 1 1 d . .
N2D N 0.2004(2) 0.22274(15) 0.23019(15) 0.0176(4) Uani 1 1 d . .
N2E N 0.2026(2) 0.55302(16) 0.56813(16) 0.0184(4) Uani 1 1 d . .
N2F N 0.1204(2) 1.00078(15) 0.85349(15) 0.0181(4) Uani 1 1 d . .
N3A N 0.5284(2) 0.87312(17) 0.17740(15) 0.0186(4) Uani 1 1 d D .
H11A H 0.469(3) 0.8268(18) 0.196(3) 0.028 Uiso 1 1 d D U
N3B N 0.7991(2) 0.65474(17) 0.24149(15) 0.0196(4) Uani 1 1 d D .
H11B H 0.872(2) 0.690(2) 0.220(3) 0.029 Uiso 1 1 d D U
N3C N 0.7909(2) 0.34587(17) 0.91030(15) 0.0185(4) Uani 1 1 d D .
H11C H 0.851(3) 0.3897(19) 0.883(2) 0.028 Uiso 1 1 d D U
N3D N 0.2790(2) 0.27648(15) 0.26899(16) 0.0181(4) Uani 1 1 d D .
H11D H 0.338(3) 0.255(3) 0.3095(19) 0.027 Uiso 1 1 d D U
N3E N 0.2695(2) 0.60451(15) 0.61780(16) 0.0197(4) Uani 1 1 d D .
H11E H 0.340(2) 0.580(3) 0.647(2) 0.029 Uiso 1 1 d D U
N3F N 0.0481(2) 0.94724(15) 0.80957(16) 0.0187(4) Uani 1 1 d D .
H11F H -0.027(2) 0.973(3) 0.785(2) 0.028 Uiso 1 1 d D U
C1A C 0.7945(3) 1.0162(2) 0.49924(19) 0.0230(5) Uani 1 1 d . .
H1A H 0.8420 1.0457 0.5391 0.028 Uiso 1 1 calc R U
C1B C 0.5155(3) 0.5390(2) -0.08557(18) 0.0204(5) Uani 1 1 d . .
H1B H 0.4648 0.5137 -0.1265 0.024 Uiso 1 1 calc R U
C1C C 0.5339(3) 0.1936(2) 0.58943(18) 0.0205(5) Uani 1 1 d . .
H1C H 0.4892 0.1618 0.5498 0.025 Uiso 1 1 calc R U
C1D C -0.0083(3) -0.02205(19) 0.0907(2) 0.0214(5) Uani 1 1 d . .
H1D H -0.0540 -0.0557 0.0530 0.026 Uiso 1 1 calc R U
C1E C -0.0003(3) 0.30584(19) 0.42790(19) 0.0213(5) Uani 1 1 d . .
H1E H -0.0489 0.2711 0.3929 0.026 Uiso 1 1 calc R U
C1F C 0.3189(3) 1.24554(19) 0.99806(19) 0.0207(5) Uani 1 1 d . .
H1F H 0.3644 1.2793 1.0358 0.025 Uiso 1 1 calc R U
C2A C 0.8338(3) 1.0348(2) 0.4001(2) 0.0255(5) Uani 1 1 d . .
H2A H 0.9073 1.0764 0.3724 0.031 Uiso 1 1 calc R U
C2B C 0.4831(3) 0.5122(2) 0.01316(19) 0.0219(5) Uani 1 1 d . .
H2B H 0.4104 0.4695 0.0395 0.026 Uiso 1 1 calc R U
C2C C 0.5020(3) 0.16961(19) 0.68866(19) 0.0196(4) Uani 1 1 d . .
H2C H 0.4357 0.1223 0.7167 0.023 Uiso 1 1 calc R U
C2D C -0.0358(3) 0.07982(19) 0.08754(19) 0.0207(5) Uani 1 1 d . .
H2D H -0.1009 0.1150 0.0494 0.025 Uiso 1 1 calc R U
C2E C -0.0240(2) 0.40787(19) 0.41997(19) 0.0203(4) Uani 1 1 d . .
H2E H -0.0872 0.4424 0.3800 0.024 Uiso 1 1 calc R U
C2F C 0.3542(3) 1.14551(19) 0.9959(2) 0.0212(5) Uani 1 1 d . .
H2F H 0.4229 1.1115 1.0316 0.025 Uiso 1 1 calc R U
C3A C 0.7644(3) 0.9917(2) 0.34218(19) 0.0224(5) Uani 1 1 d . .
H3A H 0.7896 1.0041 0.2742 0.027 Uiso 1 1 calc R U
C3B C 0.5575(2) 0.54809(19) 0.07328(17) 0.0195(4) Uani 1 1 d . .
H3B H 0.5375 0.5292 0.1411 0.023 Uiso 1 1 calc R U
C3C C 0.5685(3) 0.21586(19) 0.74652(17) 0.0191(4) Uani 1 1 d . .
H3C H 0.5481 0.2000 0.8146 0.023 Uiso 1 1 calc R U
C3D C 0.0332(2) 0.12869(18) 0.14092(19) 0.0194(4) Uani 1 1 d . .
H3D H 0.0148 0.1978 0.1403 0.023 Uiso 1 1 calc R U
C3E C 0.0462(2) 0.45836(18) 0.47152(18) 0.0183(4) Uani 1 1 d . .
H3E H 0.0315 0.5282 0.4672 0.022 Uiso 1 1 calc R U
C3F C 0.2882(3) 1.09650(18) 0.94120(19) 0.0200(5) Uani 1 1 d . .
H3F H 0.3120 1.0285 0.9382 0.024 Uiso 1 1 calc R U
C4A C 0.6569(2) 0.92979(19) 0.38403(17) 0.0166(4) Uani 1 1 d . .
C4B C 0.6625(3) 0.6125(2) 0.03301(17) 0.0159(4) Uani 1 1 d . .
C4C C 0.6658(3) 0.28597(18) 0.70422(18) 0.0166(4) Uani 1 1 d . .
C4D C 0.1303(2) 0.07633(18) 0.19598(18) 0.0180(4) Uani 1 1 d . .
C4E C 0.1395(2) 0.40590(17) 0.53033(17) 0.0165(4) Uani 1 1 d . .
C4F C 0.1857(2) 1.14758(18) 0.89006(17) 0.0171(4) Uani 1 1 d . .
C5A C 0.6252(3) 0.9160(2) 0.48366(18) 0.0203(5) Uani 1 1 d . .
H5A H 0.5526 0.8744 0.5135 0.024 Uiso 1 1 calc R U
C5B C 0.6879(2) 0.63542(19) -0.06703(17) 0.0191(4) Uani 1 1 d . .
H5B H 0.7593 0.6785 -0.0958 0.023 Uiso 1 1 calc R U
C5C C 0.6901(3) 0.3051(2) 0.60402(17) 0.0203(5) Uani 1 1 d . .
H5C H 0.7555 0.3522 0.5735 0.024 Uiso 1 1 calc R U
C5D C 0.1488(3) -0.02595(18) 0.19646(19) 0.0196(5) Uani 1 1 d . .
H5D H 0.2122 -0.0633 0.2347 0.024 Uiso 1 1 calc R U
C5E C 0.1573(3) 0.30380(17) 0.53223(18) 0.0183(4) Uani 1 1 d . .
H5E H 0.2214 0.2671 0.5703 0.022 Uiso 1 1 calc R U
C5F C 0.1578(3) 1.24754(18) 0.89637(19) 0.0194(4) Uani 1 1 d . .
H5F H 0.0893 1.2835 0.8619 0.023 Uiso 1 1 calc R U
C6A C 0.5788(2) 0.88132(18) 0.32649(16) 0.0156(4) Uani 1 1 d . .
C6B C 0.7439(2) 0.65458(18) 0.09355(16) 0.0159(4) Uani 1 1 d . .
C6C C 0.7420(2) 0.33585(18) 0.76198(17) 0.0163(4) Uani 1 1 d . .
C6D C 0.2148(2) 0.12699(17) 0.24744(17) 0.0171(4) Uani 1 1 d . .
C6E C 0.2142(2) 0.45725(17) 0.58725(17) 0.0171(4) Uani 1 1 d . .
C6F C 0.1066(2) 1.09633(18) 0.83518(18) 0.0179(4) Uani 1 1 d . .
C7A C 0.4773(3) 0.8065(2) 0.37612(18) 0.0208(5) Uani 1 1 d . .
H7A1 H 0.3882 0.8405 0.3964 0.031 Uiso 1 1 calc R U
H7A2 H 0.5126 0.7678 0.4327 0.031 Uiso 1 1 calc R U
H7A3 H 0.4649 0.7620 0.3317 0.031 Uiso 1 1 calc R U
C7B C 0.8386(2) 0.73623(19) 0.04976(17) 0.0188(4) Uani 1 1 d . .
H7B1 H 0.8290 0.7860 0.0923 0.028 Uiso 1 1 calc R U
H7B2 H 0.8138 0.7671 -0.0130 0.028 Uiso 1 1 calc R U
H7B3 H 0.9346 0.7087 0.0414 0.028 Uiso 1 1 calc R U
C7C C 0.8412(3) 0.41327(19) 0.71579(18) 0.0203(5) Uani 1 1 d . .
H7C1 H 0.8242 0.4700 0.7503 0.031 Uiso 1 1 calc R U
H7C2 H 0.8279 0.4350 0.6485 0.031 Uiso 1 1 calc R U
H7C3 H 0.9363 0.3855 0.7183 0.031 Uiso 1 1 calc R U
C7D C 0.3126(3) 0.0668(2) 0.3090(2) 0.0256(5) Uani 1 1 d . .
H7D1 H 0.3969 0.0470 0.2680 0.038 Uiso 1 1 calc R U
H7D2 H 0.2681 0.0076 0.3451 0.038 Uiso 1 1 calc R U
H7D3 H 0.3365 0.1066 0.3541 0.038 Uiso 1 1 calc R U
C7E C 0.2935(3) 0.40038(18) 0.66349(19) 0.0208(4) Uani 1 1 d . .
H7E1 H 0.3930 0.4007 0.6395 0.031 Uiso 1 1 calc R U
H7E2 H 0.2658 0.3319 0.6791 0.031 Uiso 1 1 calc R U
H7E3 H 0.2735 0.4315 0.7214 0.031 Uiso 1 1 calc R U
C7F C 0.0169(3) 1.15433(19) 0.7664(2) 0.0219(5) Uani 1 1 d . .
H7F1 H 0.0175 1.1192 0.7122 0.033 Uiso 1 1 calc R U
H7F2 H 0.0527 1.2199 0.7426 0.033 Uiso 1 1 calc R U
H7F3 H -0.0781 1.1617 0.7997 0.033 Uiso 1 1 calc R U
C8A C 0.5592(2) 0.89993(18) 0.07884(17) 0.0158(4) Uani 1 1 d . .
C8B C 0.7611(2) 0.63559(18) 0.34015(16) 0.0168(4) Uani 1 1 d . .
C8C C 0.7567(2) 0.32175(18) 1.00919(17) 0.0160(4) Uani 1 1 d . .
C8D C 0.2578(2) 0.37887(18) 0.25297(17) 0.0169(4) Uani 1 1 d . .
C8E C 0.2518(2) 0.70692(17) 0.60196(17) 0.0172(4) Uani 1 1 d . .
C8F C 0.0650(2) 0.84533(17) 0.82784(17) 0.0158(4) Uani 1 1 d . .
C9A C 0.6532(2) 0.97253(18) 0.03741(17) 0.0167(4) Uani 1 1 d . .
H9A H 0.6914 1.0084 0.0772 0.020 Uiso 1 1 calc R U
C9B C 0.6593(3) 0.56971(19) 0.38304(17) 0.0175(4) Uani 1 1 d . .
H9B H 0.6184 0.5335 0.3449 0.021 Uiso 1 1 calc R U
C9C C 0.6607(2) 0.25120(19) 1.05092(17) 0.0181(4) Uani 1 1 d . .
H9C H 0.6211 0.2160 1.0113 0.022 Uiso 1 1 calc R U
C9D C 0.3326(2) 0.43448(18) 0.29874(18) 0.0171(4) Uani 1 1 d . .
H9D H 0.3969 0.4020 0.3388 0.021 Uiso 1 1 calc R U
C9E C 0.3268(2) 0.76065(18) 0.64973(18) 0.0180(4) Uani 1 1 d . .
H9E H 0.3897 0.7269 0.6904 0.022 Uiso 1 1 calc R U
C9F C -0.0096(2) 0.79041(18) 0.78104(18) 0.0169(4) Uani 1 1 d . .
H9F H -0.0696 0.8236 0.7380 0.020 Uiso 1 1 calc R U
C10A C 0.6901(2) 0.99184(19) -0.06182(17) 0.0176(4) Uani 1 1 d . .
H10A H 0.7551 1.0401 -0.0893 0.021 Uiso 1 1 calc R U
C10B C 0.6186(2) 0.55791(18) 0.48196(17) 0.0177(4) Uani 1 1 d . .
H10B H 0.5488 0.5138 0.5112 0.021 Uiso 1 1 calc R U
C10C C 0.6233(2) 0.23254(19) 1.14960(17) 0.0186(4) Uani 1 1 d . .
H10C H 0.5572 0.1850 1.1772 0.022 Uiso 1 1 calc R U
C10D C 0.3122(2) 0.53673(18) 0.28532(18) 0.0169(4) Uani 1 1 d . .
H10D H 0.3633 0.5741 0.3162 0.020 Uiso 1 1 calc R U
C10E C 0.3086(2) 0.86289(18) 0.63723(17) 0.0172(4) Uani 1 1 d . .
H10E H 0.3593 0.8990 0.6696 0.021 Uiso 1 1 calc R U
C10F C 0.0045(2) 0.68803(18) 0.79767(17) 0.0166(4) Uani 1 1 d . .
H10F H -0.0455 0.6512 0.7656 0.020 Uiso 1 1 calc R U
C11A C 0.6334(2) 0.94153(19) -0.12172(17) 0.0167(4) Uani 1 1 d . .
C11B C 0.6786(2) 0.60982(19) 0.53920(17) 0.0167(4) Uani 1 1 d . .
C11C C 0.6817(2) 0.28289(18) 1.20968(17) 0.0168(4) Uani 1 1 d . .
C11D C 0.2178(2) 0.58550(17) 0.22705(17) 0.0159(4) Uani 1 1 d . .
C11E C 0.2166(2) 0.91367(18) 0.57773(18) 0.0176(4) Uani 1 1 d . .
C11F C 0.0920(2) 0.63826(17) 0.86147(17) 0.0161(4) Uani 1 1 d . .
C12A C 0.5341(2) 0.87301(19) -0.08010(17) 0.0178(4) Uani 1 1 d . .
H12A H 0.4914 0.8406 -0.1204 0.021 Uiso 1 1 calc R U
C12B C 0.7840(2) 0.67270(18) 0.49654(17) 0.0176(4) Uani 1 1 d . .
H12B H 0.8274 0.7067 0.5352 0.021 Uiso 1 1 calc R U
C12C C 0.7821(2) 0.35021(19) 1.16828(17) 0.0181(4) Uani 1 1 d . .
H12C H 0.8246 0.3831 1.2083 0.022 Uiso 1 1 calc R U
C12D C 0.1437(2) 0.52998(17) 0.18163(18) 0.0176(4) Uani 1 1 d . .
H12D H 0.0791 0.5628 0.1419 0.021 Uiso 1 1 calc R U
C12E C 0.1412(2) 0.85944(18) 0.53134(18) 0.0184(4) Uani 1 1 d . .
H12E H 0.0774 0.8934 0.4915 0.022 Uiso 1 1 calc R U
C12F C 0.1688(2) 0.69327(18) 0.90596(17) 0.0168(4) Uani 1 1 d . .
H12F H 0.2305 0.6599 0.9477 0.020 Uiso 1 1 calc R U
C13A C 0.4971(2) 0.85180(18) 0.01874(17) 0.0167(4) Uani 1 1 d . .
H13A H 0.4300 0.8049 0.0459 0.020 Uiso 1 1 calc R U
C13B C 0.8255(2) 0.68550(19) 0.39730(17) 0.0179(4) Uani 1 1 d . .
H13B H 0.8974 0.7280 0.3683 0.021 Uiso 1 1 calc R U
C13C C 0.8202(3) 0.36951(19) 1.06898(17) 0.0184(4) Uani 1 1 d . .
H13C H 0.8891 0.4149 1.0415 0.022 Uiso 1 1 calc R U
C13D C 0.1631(3) 0.42752(18) 0.19365(18) 0.0182(4) Uani 1 1 d . .
H13D H 0.1126 0.3905 0.1620 0.022 Uiso 1 1 calc R U
C13E C 0.1583(2) 0.75675(18) 0.54264(18) 0.0185(4) Uani 1 1 d . .
H13E H 0.1071 0.7207 0.5105 0.022 Uiso 1 1 calc R U
C13F C 0.1559(2) 0.79582(18) 0.88971(18) 0.0178(4) Uani 1 1 d . .
H13F H 0.2082 0.8326 0.9203 0.021 Uiso 1 1 calc R U
C14A C 0.6813(2) 0.95977(19) -0.22730(17) 0.0171(4) Uani 1 1 d . .
C14B C 0.6287(2) 0.59734(18) 0.64481(17) 0.0172(4) Uani 1 1 d . .
C14C C 0.6333(2) 0.26397(19) 1.31509(17) 0.0181(4) Uani 1 1 d . .
C14D C 0.2036(2) 0.69554(17) 0.21087(17) 0.0170(4) Uani 1 1 d . .
C14E C 0.2007(2) 1.02318(18) 0.56536(18) 0.0184(4) Uani 1 1 d . .
C14F C 0.0990(2) 0.52859(18) 0.88140(17) 0.0172(4) Uani 1 1 d . .

loop_
_atom_site_aniso_label
_atom_site_aniso_U_11
_atom_site_aniso_U_22
_atom_site_aniso_U_33
_atom_site_aniso_U_23
_atom_site_aniso_U_13
_atom_site_aniso_U_12
O1A 0.0284(10) 0.0397(11) 0.0138(8) -0.0075(8) -0.0041(7) -0.0142(8)
O1B 0.0269(9) 0.0316(10) 0.0136(8) -0.0075(7) -0.0028(7) -0.0098(7)
O1C 0.0264(9) 0.0430(12) 0.0142(8) -0.0091(8) -0.0036(7) -0.0147(8)
O1D 0.0219(8) 0.0136(8) 0.0314(9) -0.0044(7) -0.0117(7) -0.0024(6)
O1E 0.0267(9) 0.0138(8) 0.0404(11) -0.0074(8) -0.0164(8) -0.0013(6)
O1F 0.0293(9) 0.0128(8) 0.0354(10) -0.0059(7) -0.0179(8) -0.0016(6)
O2A 0.0199(8) 0.0253(9) 0.0171(8) -0.0043(7) -0.0048(6) -0.0031(7)
O2B 0.0198(8) 0.0279(9) 0.0154(8) -0.0039(7) -0.0032(6) -0.0035(7)
O2C 0.0195(8) 0.0271(9) 0.0182(8) -0.0044(7) -0.0043(6) -0.0051(7)
O2D 0.0237(8) 0.0155(8) 0.0313(10) -0.0057(7) -0.0109(7) -0.0052(6)
O2E 0.0271(9) 0.0165(8) 0.0335(10) -0.0073(7) -0.0111(7) -0.0048(6)
O2F 0.0242(8) 0.0166(8) 0.0282(9) -0.0062(7) -0.0101(7) -0.0061(6)
N1A 0.0225(10) 0.0323(12) 0.0162(9) -0.0067(9) -0.0033(8) -0.0076(9)
N1B 0.0213(9) 0.0284(11) 0.0136(9) -0.0069(8) -0.0035(7) -0.0056(8)
N1C 0.0233(10) 0.0316(12) 0.0155(9) -0.0083(9) -0.0046(8) -0.0073(8)
N1D 0.0222(10) 0.0136(9) 0.0297(11) -0.0053(8) -0.0079(8) -0.0029(7)
N1E 0.0230(10) 0.0154(9) 0.0251(10) -0.0058(8) -0.0065(8) -0.0021(7)
N1F 0.0223(10) 0.0161(9) 0.0255(10) -0.0048(8) -0.0064(8) -0.0028(7)
N2A 0.0185(9) 0.0201(9) 0.0158(9) -0.0063(7) -0.0051(7) -0.0045(7)
N2B 0.0183(9) 0.0211(10) 0.0148(9) -0.0062(7) -0.0048(7) -0.0038(7)
N2C 0.0165(9) 0.0226(10) 0.0161(9) -0.0071(8) -0.0051(7) -0.0032(7)
N2D 0.0181(9) 0.0153(9) 0.0211(9) -0.0065(8) -0.0035(7) -0.0023(7)
N2E 0.0188(9) 0.0162(9) 0.0218(10) -0.0068(8) -0.0041(7) -0.0016(7)
N2F 0.0197(9) 0.0149(9) 0.0215(10) -0.0056(8) -0.0043(7) -0.0024(7)
N3A 0.0202(9) 0.0234(10) 0.0148(9) -0.0046(8) -0.0045(7) -0.0084(8)
N3B 0.0205(9) 0.0270(10) 0.0135(9) -0.0052(8) -0.0036(7) -0.0077(8)
N3C 0.0192(9) 0.0243(10) 0.0144(9) -0.0047(8) -0.0052(7) -0.0066(7)
N3D 0.0196(9) 0.0126(9) 0.0242(10) -0.0048(8) -0.0079(7) -0.0005(7)
N3E 0.0211(9) 0.0145(9) 0.0258(10) -0.0054(8) -0.0084(8) -0.0008(7)
N3F 0.0211(9) 0.0146(9) 0.0229(10) -0.0058(8) -0.0072(8) -0.0022(7)
C1A 0.0216(11) 0.0298(13) 0.0212(11) -0.0094(10) -0.0062(9) -0.0062(9)
C1B 0.0187(10) 0.0271(12) 0.0177(10) -0.0064(9) -0.0047(8) -0.0051(8)
C1C 0.0211(10) 0.0235(11) 0.0200(11) -0.0092(9) -0.0062(8) -0.0022(8)
C1D 0.0198(10) 0.0174(11) 0.0289(12) -0.0061(9) -0.0054(9) -0.0039(8)
C1E 0.0200(10) 0.0219(12) 0.0241(11) -0.0077(9) -0.0045(9) -0.0019(8)
C1F 0.0223(11) 0.0165(11) 0.0256(12) -0.0048(9) -0.0075(9) -0.0035(8)
C2A 0.0241(12) 0.0329(14) 0.0221(12) -0.0071(10) -0.0026(9) -0.0120(10)
C2B 0.0207(11) 0.0271(12) 0.0194(11) -0.0041(9) -0.0038(8) -0.0081(9)
C2C 0.0212(10) 0.0179(11) 0.0219(11) -0.0055(9) -0.0054(8) -0.0052(8)
C2D 0.0185(10) 0.0176(11) 0.0266(12) -0.0029(9) -0.0070(9) 0.0002(8)
C2E 0.0190(10) 0.0196(11) 0.0233(11) -0.0047(9) -0.0056(8) 0.0000(8)
C2F 0.0170(10) 0.0195(11) 0.0286(12) -0.0038(10) -0.0074(9) -0.0014(8)
C3A 0.0246(11) 0.0271(13) 0.0172(10) -0.0048(9) -0.0027(9) -0.0100(9)
C3B 0.0187(10) 0.0252(12) 0.0151(10) -0.0036(9) -0.0019(8) -0.0049(8)
C3C 0.0216(10) 0.0220(11) 0.0152(10) -0.0037(8) -0.0051(8) -0.0043(8)
C3D 0.0178(10) 0.0150(10) 0.0262(12) -0.0044(9) -0.0037(8) -0.0018(8)
C3E 0.0192(10) 0.0160(10) 0.0202(11) -0.0041(9) -0.0029(8) -0.0010(8)
C3F 0.0177(10) 0.0160(11) 0.0271(12) -0.0050(9) -0.0040(8) -0.0015(8)
C4A 0.0174(10) 0.0197(11) 0.0145(10) -0.0053(8) -0.0039(8) -0.0031(8)
C4B 0.0156(8) 0.0190(10) 0.0144(10) -0.0041(8) -0.0039(7) -0.0015(7)
C4C 0.0168(9) 0.0184(11) 0.0163(10) -0.0048(9) -0.0048(7) -0.0017(8)
C4D 0.0184(10) 0.0134(10) 0.0227(11) -0.0050(9) -0.0025(8) -0.0019(8)
C4E 0.0170(9) 0.0142(10) 0.0189(10) -0.0046(8) -0.0019(8) -0.0022(7)
C4F 0.0177(10) 0.0154(10) 0.0192(10) -0.0044(9) -0.0026(8) -0.0035(8)
C5A 0.0201(11) 0.0273(13) 0.0153(10) -0.0060(9) -0.0019(8) -0.0075(9)
C5B 0.0188(10) 0.0253(12) 0.0151(10) -0.0050(9) -0.0031(8) -0.0063(8)
C5C 0.0222(11) 0.0253(12) 0.0152(10) -0.0046(9) -0.0039(8) -0.0067(9)
C5D 0.0198(10) 0.0135(10) 0.0278(12) -0.0055(9) -0.0083(9) -0.0009(8)
C5E 0.0202(10) 0.0135(10) 0.0225(11) -0.0043(8) -0.0062(8) -0.0005(8)
C5F 0.0206(10) 0.0162(11) 0.0227(11) -0.0048(9) -0.0046(8) -0.0019(8)
C6A 0.0161(10) 0.0182(10) 0.0139(10) -0.0049(8) -0.0029(7) -0.0021(8)
C6B 0.0150(9) 0.0198(10) 0.0144(9) -0.0053(8) -0.0036(7) -0.0016(8)
C6C 0.0158(9) 0.0184(11) 0.0164(10) -0.0047(8) -0.0051(8) -0.0016(8)
C6D 0.0173(10) 0.0145(10) 0.0208(11) -0.0047(8) -0.0041(8) -0.0014(8)
C6E 0.0172(9) 0.0147(10) 0.0205(11) -0.0054(8) -0.0028(8) -0.0019(7)
C6F 0.0188(10) 0.0148(10) 0.0209(11) -0.0048(9) -0.0035(8) -0.0013(8)
C7A 0.0214(11) 0.0230(12) 0.0195(11) -0.0023(9) -0.0050(8) -0.0082(9)
C7B 0.0206(10) 0.0204(11) 0.0171(10) -0.0039(9) -0.0047(8) -0.0056(8)
C7C 0.0216(11) 0.0223(12) 0.0191(11) -0.0033(9) -0.0061(8) -0.0065(9)
C7D 0.0259(12) 0.0181(11) 0.0350(14) -0.0022(10) -0.0143(10) -0.0009(9)
C7E 0.0239(11) 0.0177(11) 0.0222(11) -0.0027(9) -0.0078(9) -0.0023(8)
C7F 0.0263(12) 0.0160(11) 0.0252(12) -0.0037(9) -0.0093(9) -0.0014(8)
C8A 0.0169(10) 0.0179(11) 0.0141(10) -0.0048(8) -0.0047(7) -0.0006(8)
C8B 0.0190(10) 0.0186(10) 0.0143(10) -0.0045(8) -0.0049(7) -0.0008(8)
C8C 0.0169(10) 0.0174(10) 0.0151(10) -0.0038(8) -0.0052(8) -0.0011(8)
C8D 0.0173(10) 0.0150(10) 0.0191(10) -0.0046(8) -0.0020(8) -0.0022(8)
C8E 0.0173(9) 0.0156(10) 0.0194(10) -0.0048(8) -0.0018(8) -0.0029(8)
C8F 0.0161(10) 0.0143(10) 0.0177(10) -0.0047(8) -0.0016(8) -0.0025(7)
C9A 0.0177(10) 0.0190(11) 0.0158(10) -0.0056(8) -0.0055(8) -0.0025(8)
C9B 0.0209(10) 0.0190(11) 0.0149(10) -0.0061(8) -0.0051(8) -0.0032(8)
C9C 0.0196(10) 0.0216(11) 0.0157(10) -0.0070(9) -0.0045(8) -0.0046(8)
C9D 0.0178(10) 0.0161(10) 0.0188(10) -0.0042(8) -0.0052(8) -0.0018(8)
C9E 0.0171(10) 0.0190(11) 0.0191(10) -0.0053(9) -0.0043(8) -0.0007(8)
C9F 0.0167(10) 0.0175(11) 0.0173(10) -0.0041(8) -0.0023(8) -0.0030(8)
C10A 0.0191(10) 0.0190(11) 0.0162(10) -0.0040(8) -0.0048(8) -0.0032(8)
C10B 0.0183(10) 0.0201(11) 0.0160(10) -0.0044(8) -0.0045(8) -0.0017(8)
C10C 0.0176(10) 0.0236(12) 0.0166(10) -0.0060(9) -0.0041(8) -0.0045(8)
C10D 0.0164(9) 0.0161(10) 0.0202(10) -0.0052(8) -0.0050(8) -0.0033(8)
C10E 0.0162(9) 0.0176(11) 0.0195(10) -0.0062(9) -0.0026(8) -0.0040(8)
C10F 0.0160(9) 0.0192(11) 0.0163(10) -0.0059(8) -0.0021(7) -0.0041(8)
C11A 0.0167(9) 0.0200(11) 0.0152(10) -0.0055(8) -0.0052(7) -0.0006(8)
C11B 0.0186(11) 0.0188(10) 0.0133(9) -0.0034(8) -0.0041(8) -0.0006(8)
C11C 0.0177(10) 0.0192(11) 0.0151(9) -0.0049(8) -0.0047(8) -0.0012(8)
C11D 0.0161(9) 0.0149(10) 0.0182(10) -0.0046(8) -0.0039(8) -0.0037(8)
C11E 0.0182(10) 0.0152(10) 0.0207(11) -0.0057(8) -0.0021(8) -0.0034(8)
C11F 0.0172(9) 0.0138(10) 0.0188(10) -0.0055(8) -0.0027(8) -0.0035(7)
C12A 0.0188(10) 0.0205(11) 0.0168(10) -0.0077(9) -0.0051(8) -0.0018(8)
C12B 0.0206(10) 0.0194(10) 0.0150(10) -0.0050(8) -0.0066(8) -0.0018(8)
C12C 0.0195(10) 0.0207(11) 0.0168(10) -0.0054(9) -0.0069(8) -0.0039(8)
C12D 0.0199(10) 0.0134(10) 0.0216(11) -0.0048(9) -0.0067(8) -0.0020(8)
C12E 0.0194(10) 0.0144(10) 0.0229(11) -0.0039(9) -0.0064(8) -0.0016(8)
C12F 0.0176(10) 0.0159(10) 0.0188(10) -0.0046(8) -0.0055(8) -0.0029(8)
C13A 0.0184(10) 0.0175(10) 0.0166(10) -0.0058(8) -0.0048(8) -0.0045(8)
C13B 0.0184(10) 0.0208(11) 0.0158(10) -0.0037(8) -0.0039(8) -0.0045(8)
C13C 0.0198(10) 0.0202(11) 0.0172(10) -0.0043(9) -0.0054(8) -0.0049(8)
C13D 0.0209(10) 0.0155(10) 0.0213(11) -0.0073(9) -0.0070(8) -0.0028(8)
C13E 0.0187(10) 0.0160(10) 0.0231(11) -0.0061(9) -0.0057(8) -0.0028(8)
C13F 0.0193(10) 0.0152(10) 0.0213(11) -0.0062(9) -0.0053(8) -0.0032(8)
C14A 0.0182(10) 0.0203(11) 0.0144(10) -0.0051(8) -0.0048(8) -0.0007(8)
C14B 0.0175(10) 0.0213(11) 0.0141(9) -0.0049(8) -0.0058(8) 0.0011(8)
C14C 0.0177(10) 0.0210(11) 0.0173(10) -0.0050(9) -0.0065(8) -0.0003(8)
C14D 0.0197(10) 0.0148(10) 0.0185(10) -0.0052(8) -0.0050(8) -0.0034(8)
C14E 0.0197(10) 0.0149(10) 0.0224(11) -0.0052(9) -0.0039(8) -0.0044(8)
C14F 0.0174(10) 0.0169(10) 0.0191(10) -0.0057(8) -0.0033(8) -0.0039(8)

loop_
_atom_type_symbol
_atom_type_description
_atom_type_scat_dispersion_real
_atom_type_scat_dispersion_imag
_atom_type_scat_source
C C 0.0033 0.0016 'International Tables Vol C Tables 4.2.6.8 and 6.1.1.4'
H H 0.0000 0.0000 'International Tables Vol C Tables 4.2.6.8 and 6.1.1.4'
N N 0.0061 0.0033 'International Tables Vol C Tables 4.2.6.8 and 6.1.1.4'
O O 0.0106 0.0060 'International Tables Vol C Tables 4.2.6.8 and 6.1.1.4'

loop_
_geom_angle_atom_site_label_1
_geom_angle_atom_site_label_2
_geom_angle_atom_site_label_3
_geom_angle
C1A N1A C5A 119.0(2)
C1B N1B C5B 119.4(2)
C1C N1C C5C 119.4(2)
C1D N1D C5D 119.4(2)
C1E N1E C5E 118.9(2)
C1F N1F C5F 118.9(2)
C6A N2A N3A 118.4(2)
C6B N2B N3B 117.3(2)
C6C N2C N3C 117.6(2)
C6D N2D N3D 119.3(2)
C6E N2E N3E 117.8(2)
C6F N2F N3F 118.9(2)
N2A N3A C8A 118.4(2)
N2B N3B C8B 119.38(19)
N2C N3C C8C 118.02(19)
N2D N3D C8D 118.4(2)
N2E N3E C8E 118.4(2)
N2F N3F C8F 118.7(2)
N1A C1A C2A 121.7(2)
N1B C1B C2B 121.6(2)
N1C C1C C2C 121.7(2)
N1D C1D C2D 121.7(2)
N1E C1E C2E 122.4(2)
N1F C1F C2F 121.9(2)
C3A C2A C1A 119.0(2)
C1B C2B C3B 119.5(2)
C1C C2C C3C 119.0(2)
C3D C2D C1D 118.9(2)
C3E C2E C1E 118.7(2)
C3F C2F C1F 119.0(2)
C2A C3A C4A 119.9(2)
C2B C3B C4B 119.3(2)
C2C C3C C4C 120.0(2)
C2D C3D C4D 120.1(2)
C2E C3E C4E 119.8(2)
C2F C3F C4F 119.7(2)
C5A C4A C3A 116.8(2)
C5A C4A C6A 120.5(2)
C3A C4A C6A 122.7(2)
C5B C4B C3B 117.2(2)
C5B C4B C6B 121.0(2)
C3B C4B C6B 121.8(2)
C5C C4C C3C 116.6(2)
C5C C4C C6C 121.0(2)
C3C C4C C6C 122.4(2)
C5D C4D C3D 117.0(2)
C5D C4D C6D 121.1(2)
C3D C4D C6D 121.8(2)
C5E C4E C3E 117.0(2)
C5E C4E C6E 121.9(2)
C3E C4E C6E 121.1(2)
C5F C4F C3F 117.1(2)
C5F C4F C6F 121.5(2)
C3F C4F C6F 121.4(2)
N1A C5A C4A 123.5(2)
N1B C5B C4B 123.0(2)
N1C C5C C4C 123.3(2)
N1D C5D C4D 122.9(2)
N1E C5E C4E 123.2(2)
N1F C5F C4F 123.3(2)
N2A C6A C4A 115.3(2)
N2A C6A C7A 124.9(2)
C4A C6A C7A 119.8(2)
N2B C6B C4B 115.7(2)
N2B C6B C7B 123.8(2)
C4B C6B C7B 120.4(2)
N2C C6C C4C 115.0(2)
N2C C6C C7C 123.3(2)
C4C C6C C7C 121.7(2)
N2D C6D C4D 114.5(2)
N2D C6D C7D 125.9(2)
C4D C6D C7D 119.5(2)
N2E C6E C4E 115.0(2)
N2E C6E C7E 123.7(2)
C4E C6E C7E 121.3(2)
N2F C6F C4F 114.4(2)
N2F C6F C7F 124.9(2)
C4F C6F C7F 120.7(2)
N3A C8A C9A 121.5(2)
N3A C8A C13A 119.1(2)
C9A C8A C13A 119.4(2)
N3B C8B C9B 121.5(2)
N3B C8B C13B 118.3(2)
C9B C8B C13B 120.1(2)
N3C C8C C9C 121.6(2)
N3C C8C C13C 119.1(2)
C9C C8C C13C 119.3(2)
N3D C8D C9D 118.5(2)
N3D C8D C13D 121.8(2)
C9D C8D C13D 119.6(2)
N3E C8E C13E 121.4(2)
N3E C8E C9E 118.4(2)
C13E C8E C9E 120.1(2)
N3F C8F C13F 122.0(2)
N3F C8F C9F 118.3(2)
C13F C8F C9F 119.7(2)
C10A C9A C8A 119.9(2)
C10B C9B C8B 119.2(2)
C10C C9C C8C 120.2(2)
C10D C9D C8D 119.9(2)
C10E C9E C8E 119.7(2)
C10F C9F C8F 120.0(2)
C9A C10A C11A 121.1(2)
C9B C10B C11B 121.1(2)
C9C C10C C11C 120.9(2)
C9D C10D C11D 120.8(2)
C9E C10E C11E 120.9(2)
C9F C10F C11F 120.5(2)
C10A C11A C12A 118.7(2)
C10A C11A C14A 119.7(2)
C12A C11A C14A 121.6(2)
C10B C11B C12B 119.4(2)
C10B C11B C14B 119.4(2)
C12B C11B C14B 121.2(2)
C12C C11C C10C 118.9(2)
C12C C11C C14C 122.1(2)
C10C C11C C14C 119.0(2)
C10D C11D C12D 119.1(2)
C10D C11D C14D 119.2(2)
C12D C11D C14D 121.6(2)
C10E C11E C12E 119.0(2)
C10E C11E C14E 119.4(2)
C12E C11E C14E 121.6(2)
C12F C11F C10F 119.3(2)
C12F C11F C14F 121.6(2)
C10F C11F C14F 119.0(2)
C13A C12A C11A 121.1(2)
C13B C12B C11B 120.0(2)
C13C C12C C11C 120.6(2)
C13D C12D C11D 121.0(2)
C13E C12E C11E 121.0(2)
C13F C12F C11F 120.7(2)
C12A C13A C8A 119.8(2)
C12B C13B C8B 120.0(2)
C12C C13C C8C 120.0(2)
C12D C13D C8D 119.5(2)
C12E C13E C8E 119.3(2)
C12F C13F C8F 119.8(2)
O2A C14A O1A 123.8(2)
O2A C14A C11A 122.1(2)
O1A C14A C11A 114.1(2)
O2B C14B O1B 123.6(2)
O2B C14B C11B 121.8(2)
O1B C14B C11B 114.6(2)
O2C C14C O1C 122.9(2)
O2C C14C C11C 122.6(2)
O1C C14C C11C 114.5(2)
O2D C14D O1D 122.5(2)
O2D C14D C11D 122.5(2)
O1D C14D C11D 115.00(19)
O2E C14E O1E 123.0(2)
O2E C14E C11E 123.3(2)
O1E C14E C11E 113.70(19)
O2F C14F O1F 122.8(2)
O2F C14F C11F 122.8(2)
O1F C14F C11F 114.5(2)

loop_
_geom_bond_atom_site_label_1
_geom_bond_atom_site_label_2
_geom_bond_distance
O1A C14A 1.308(3)
O1B C14B 1.309(3)
O1C C14C 1.311(3)
O1D C14D 1.322(3)
O1E C14E 1.326(3)
O1F C14F 1.317(3)
O2A C14A 1.228(3)
O2B C14B 1.230(3)
O2C C14C 1.230(3)
O2D C14D 1.225(3)
O2E C14E 1.221(3)
O2F C14F 1.228(3)
N1A C1A 1.336(3)
N1A C5A 1.342(3)
N1B C1B 1.335(3)
N1B C5B 1.341(3)
N1C C1C 1.335(3)
N1C C5C 1.345(3)
N1D C1D 1.338(4)
N1D C5D 1.343(3)
N1E C1E 1.336(3)
N1E C5E 1.342(3)
N1F C1F 1.337(3)
N1F C5F 1.340(3)
N2A C6A 1.298(3)
N2A N3A 1.360(3)
N2B C6B 1.287(3)
N2B N3B 1.362(3)
N2C C6C 1.293(3)
N2C N3C 1.364(3)
N2D C6D 1.295(3)
N2D N3D 1.350(3)
N2E C6E 1.295(3)
N2E N3E 1.355(3)
N2F C6F 1.292(3)
N2F N3F 1.353(3)
N3A C8A 1.381(3)
N3B C8B 1.382(3)
N3C C8C 1.385(3)
N3D C8D 1.388(3)
N3E C8E 1.385(3)
N3F C8F 1.379(3)
C1A C2A 1.390(4)
C1B C2B 1.385(3)
C1C C2C 1.387(4)
C1D C2D 1.396(3)
C1E C2E 1.388(3)
C1F C2F 1.392(3)
C2A C3A 1.384(3)
C2B C3B 1.386(3)
C2C C3C 1.392(3)
C2D C3D 1.382(3)
C2E C3E 1.385(3)
C2F C3F 1.379(3)
C3A C4A 1.403(3)
C3B C4B 1.402(3)
C3C C4C 1.405(3)
C3D C4D 1.402(4)
C3E C4E 1.407(3)
C3F C4F 1.403(3)
C4A C5A 1.388(3)
C4A C6A 1.478(3)
C4B C5B 1.393(3)
C4B C6B 1.480(3)
C4C C5C 1.393(3)
C4C C6C 1.479(3)
C4D C5D 1.400(3)
C4D C6D 1.478(3)
C4E C5E 1.394(3)
C4E C6E 1.474(3)
C4F C5F 1.392(3)
C4F C6F 1.480(3)
C6A C7A 1.499(3)
C6B C7B 1.504(3)
C6C C7C 1.497(3)
C6D C7D 1.501(4)
C6E C7E 1.506(4)
C6F C7F 1.501(4)
C8A C9A 1.404(3)
C8A C13A 1.407(3)
C8B C9B 1.399(3)
C8B C13B 1.403(3)
C8C C9C 1.399(3)
C8C C13C 1.408(3)
C8D C9D 1.404(3)
C8D C13D 1.404(3)
C8E C13E 1.401(3)
C8E C9E 1.407(3)
C8F C13F 1.405(3)
C8F C9F 1.406(3)
C9A C10A 1.388(3)
C9B C10B 1.389(3)
C9C C10C 1.381(3)
C9D C10D 1.385(3)
C9E C10E 1.384(3)
C9F C10F 1.383(3)
C10A C11A 1.394(3)
C10B C11B 1.397(3)
C10C C11C 1.405(3)
C10D C11D 1.394(3)
C10E C11E 1.397(3)
C10F C11F 1.401(3)
C11A C12A 1.402(3)
C11A C14A 1.488(3)
C11B C12B 1.398(3)
C11B C14B 1.492(3)
C11C C12C 1.398(3)
C11C C14C 1.487(3)
C11D C12D 1.396(3)
C11D C14D 1.486(3)
C11E C12E 1.401(3)
C11E C14E 1.481(3)
C11F C12F 1.400(3)
C11F C14F 1.481(3)
C12A C13A 1.384(3)
C12B C13B 1.393(3)
C12C C13C 1.391(3)
C12D C13D 1.388(3)
C12E C13E 1.390(3)
C12F C13F 1.385(3)

loop_
_geom_hbond_atom_site_label_D
_geom_hbond_atom_site_label_H
_geom_hbond_atom_site_label_A
_geom_hbond_distance_DH
_geom_hbond_distance_HA
_geom_hbond_distance_DA
_geom_hbond_angle_DHA
_geom_hbond_site_symmetry_A
O1A H14A N1A 0.8401(15) 1.794(18) 2.580(3) 155(4) 1_554
O1B H14B N1B 0.8400(15) 1.756(7) 2.590(3) 172(4) 1_556
O1C H14C N1C 0.8401(15) 1.732(5) 2.569(3) 174(4) 1_556
O1D H14D N1D 0.8402(15) 1.749(5) 2.587(3) 175(4) 1_565
O1E H14E N1E 0.8400(15) 1.773(10) 2.599(3) 167(4) 1_565
O1F H14F N1F 0.8401(15) 1.805(12) 2.621(3) 163(4) 1_545
N3A H11A O2D 0.8802(15) 2.119(9) 2.979(3) 165(3) .
N3B H11B O1D 0.8800(15) 2.275(11) 3.127(3) 163(3) 1_655
N3C H11C O2F 0.8801(15) 2.110(11) 2.966(3) 164(3) 1_655
N3D H11D O2C 0.8800(15) 2.085(14) 2.910(3) 156(3) 1_554
N3E H11E O2B 0.8800(15) 2.065(10) 2.922(3) 165(3) .
N3F H11F O2A 0.8800(15) 2.073(8) 2.942(3) 169(3) 1_456
C5E H5E O2E 0.95 2.64 3.299(3) 126.9 1_545
